data_7237706
loop_
_publ_author_name
'Shao, Bo'
'Jin, Rihua'
'Li, Aisen'
'Liu, Yingjie'
'Li, Bao'
'Xu, Shuping'
'Xu, Weiqing'
'Xu, Bin'
'Tian, Wenjing'

_publ_section_title
;
 Luminescent switching and structural transition through multiple external
 stimuli based on organic molecular polymorphs
;
_journal_issue 11
_journal_name_full 'Journal of Materials Chemistry C'
_journal_page_first 3263
_journal_paper_doi 10.1039/C9TC00051H
_journal_volume 7
_journal_year 2019
_chemical_formula_moiety 'C40 H28 N2'
_chemical_formula_sum 'C40 H28 N2'
_chemical_formula_weight 536.64
_chemical_name_systematic C-2
_space_group_crystal_system monoclinic
_space_group_IT_number 14
_space_group_name_Hall '-P 2ybc'
_space_group_name_H-M_alt 'P 1 21/c 1'
_atom_sites_solution_hydrogens geom
_audit_creation_method SHELXL-2014/7
_audit_update_record
;
2017-10-24 deposited with the CCDC.	2019-02-13 downloaded from the CCDC.
;
_cell_angle_alpha 90
_cell_angle_beta 106.42(3)
_cell_angle_gamma 90
_cell_formula_units_Z 4
_cell_length_a 9.3582(19)
_cell_length_b 32.856(7)
_cell_length_c 9.3637(19)
_cell_measurement_reflns_used 9939
_cell_measurement_temperature 293(2)
_cell_measurement_theta_max 68.43
_cell_measurement_theta_min 2.69
_cell_volume 2761.7(11)
_computing_cell_refinement 'Bruker D8 Venture'
_computing_data_collection 'Bruker D8 Venture'
_computing_data_reduction 'Bruker D8 Venture'
_computing_molecular_graphics 'Bruker SHELXTL'
_computing_publication_material 'Bruker SHELXTL'
_computing_structure_refinement 'SHELXL-2014/7 (Sheldrick, 2014)'
_computing_structure_solution 'SHELXS-2014/7 (Sheldrick, 2014)'
_diffrn_ambient_temperature 293(2)
_diffrn_measured_fraction_theta_full 0.975
_diffrn_measured_fraction_theta_max 0.974
_diffrn_measurement_device_type 'D8 VENTURE PHOTON II'
_diffrn_measurement_method 'phi and omega scans'
_diffrn_radiation_type CuK\a
_diffrn_radiation_wavelength 1.54178
_diffrn_reflns_av_R_equivalents 0.0394
_diffrn_reflns_av_unetI/netI 0.0285
_diffrn_reflns_Laue_measured_fraction_full 0.975
_diffrn_reflns_Laue_measured_fraction_max 0.974
_diffrn_reflns_limit_h_max 11
_diffrn_reflns_limit_h_min -11
_diffrn_reflns_limit_k_max 39
_diffrn_reflns_limit_k_min -39
_diffrn_reflns_limit_l_max 10
_diffrn_reflns_limit_l_min -11
_diffrn_reflns_number 23226
_diffrn_reflns_point_group_measured_fraction_full 0.975
_diffrn_reflns_point_group_measured_fraction_max 0.974
_diffrn_reflns_theta_full 67.679
_diffrn_reflns_theta_max 68.253
_diffrn_reflns_theta_min 2.690
_diffrn_source 'fine-focus sealed tube'
_exptl_absorpt_coefficient_mu 0.574
_exptl_absorpt_correction_T_max 0.945
_exptl_absorpt_correction_T_min 0.929
_exptl_absorpt_correction_type multi-scan
_exptl_crystal_colour orange
_exptl_crystal_density_diffrn 1.291
_exptl_crystal_description block
_exptl_crystal_F_000 1128
_exptl_crystal_size_max 0.130
_exptl_crystal_size_mid 0.120
_exptl_crystal_size_min 0.100
_refine_diff_density_max 1.227
_refine_diff_density_min -0.430
_refine_diff_density_rms 0.053
_refine_ls_extinction_method none
_refine_ls_goodness_of_fit_ref 1.025
_refine_ls_hydrogen_treatment constr
_refine_ls_matrix_type full
_refine_ls_number_parameters 379
_refine_ls_number_reflns 4944
_refine_ls_number_restraints 0
_refine_ls_restrained_S_all 1.025
_refine_ls_R_factor_all 0.0950
_refine_ls_R_factor_gt 0.0849
_refine_ls_shift/su_max 0.000
_refine_ls_shift/su_mean 0.000
_refine_ls_structure_factor_coef Fsqd
_refine_ls_weighting_details 'w=1/[\s^2^(Fo^2^)+(0.1338P)^2^+2.6190P] where P=(Fo^2^+2Fc^2^)/3'
_refine_ls_weighting_scheme calc
_refine_ls_wR_factor_gt 0.2413
_refine_ls_wR_factor_ref 0.2524
_reflns_Friedel_coverage 0.000
_reflns_number_gt 4181
_reflns_number_total 4944
_reflns_threshold_expression 'I > 2\s(I)'
_cod_data_source_file c9tc00051h2.cif
_cod_data_source_block cu_BP3SA_Y_1_0m
_cod_original_sg_symbol_H-M 'P 21/c'
_cod_database_code 7237706
_shelx_shelxl_version_number 2014/7
_shelx_space_group_comment
;
The symmetry employed for this shelxl refinement is uniquely defined
by the following loop, which should always be used as a source of
symmetry information in preference to the above space-group names.
They are only intended as comments.
;
_shelx_estimated_absorpt_t_min 0.929
_shelx_estimated_absorpt_t_max 0.945

loop_
_space_group_symop_operation_xyz
'x, y, z'
'-x, y+1/2, -z+1/2'
'-x, -y, -z'
'x, -y-1/2, z-1/2'

loop_
_atom_site_label
_atom_site_type_symbol
_atom_site_fract_x
_atom_site_fract_y
_atom_site_fract_z
_atom_site_U_iso_or_equiv
_atom_site_adp_type
_atom_site_occupancy
_atom_site_site_symmetry_order
_atom_site_calc_flag
_atom_site_refinement_flags_posn
_atom_site_refinement_flags_adp
C1 C 0.2569(3) -0.10677(9) 0.2637(4) 0.0598(9) Uani 1 1 d . .
H1 H 0.2619 -0.1350 0.2674 0.072 Uiso 1 1 calc R U
C2 C 0.3859(4) -0.08530(10) 0.2841(5) 0.0718(11) Uani 1 1 d . .
H2 H 0.4767 -0.0988 0.3027 0.086 Uiso 1 1 calc R U
C3 C 0.3800(3) -0.04365(9) 0.2768(4) 0.0588(9) Uani 1 1 d . .
H3 H 0.4672 -0.0287 0.2896 0.071 Uiso 1 1 calc R U
C4 C 0.2452(3) -0.02374(7) 0.2505(3) 0.0358(6) Uani 1 1 d . .
C5 C 0.1212(3) -0.04850(8) 0.2333(4) 0.0493(7) Uani 1 1 d . .
H5 H 0.0291 -0.0358 0.2166 0.059 Uiso 1 1 calc R U
C6 C 0.2320(3) 0.02126(8) 0.2405(3) 0.0400(6) Uani 1 1 d . .
C7 C 0.3520(4) 0.04651(9) 0.3024(4) 0.0539(7) Uani 1 1 d . .
H7 H 0.4434 0.0355 0.3546 0.065 Uiso 1 1 calc R U
C8 C 0.3341(5) 0.08935(10) 0.2855(4) 0.0663(10) Uani 1 1 d . .
H8 H 0.4149 0.1062 0.3275 0.080 Uiso 1 1 calc R U
C9 C 0.1988(4) 0.10674(9) 0.2077(4) 0.0602(8) Uani 1 1 d . .
C10 C 0.0823(4) 0.08147(9) 0.1497(4) 0.0618(9) Uani 1 1 d . .
H10 H -0.0096 0.0924 0.0987 0.074 Uiso 1 1 calc R U
C11 C 0.0974(4) 0.03996(8) 0.1649(4) 0.0517(7) Uani 1 1 d . .
H11 H 0.0150 0.0236 0.1233 0.062 Uiso 1 1 calc R U
C12 C 0.1742(4) 0.15130(10) 0.1838(4) 0.0649(9) Uani 1 1 d . .
H12 H 0.0773 0.1597 0.1376 0.078 Uiso 1 1 calc R U
C13 C 0.2727(5) 0.17883(10) 0.2206(4) 0.0679(10) Uani 1 1 d . .
H13 H 0.3694 0.1697 0.2637 0.081 Uiso 1 1 calc R U
C14 C 0.2547(4) 0.22336(8) 0.2041(3) 0.0516(7) Uani 1 1 d . .
C15 C 0.1485(3) 0.24554(8) 0.2550(3) 0.0472(7) Uani 1 1 d . .
C16 C 0.0498(4) 0.22653(9) 0.3248(4) 0.0577(8) Uani 1 1 d . .
H16 H 0.0567 0.1986 0.3405 0.069 Uiso 1 1 calc R U
C17 C -0.0541(4) 0.24765(10) 0.3694(4) 0.0610(8) Uani 1 1 d . .
H17 H -0.1164 0.2342 0.4156 0.073 Uiso 1 1 calc R U
C18 C -0.0681(4) 0.29020(9) 0.3458(4) 0.0592(8) Uani 1 1 d . .
H18 H -0.1426 0.3045 0.3724 0.071 Uiso 1 1 calc R U
C19 C 0.0269(3) 0.31020(8) 0.2844(4) 0.0521(7) Uani 1 1 d . .
H19 H 0.0169 0.3382 0.2704 0.062 Uiso 1 1 calc R U
C20 C 0.1413(3) 0.28946(7) 0.2411(3) 0.0438(6) Uani 1 1 d . .
C21 C 0.2463(3) 0.30997(7) 0.1841(3) 0.0428(6) Uani 1 1 d . .
C22 C 0.3550(3) 0.28780(8) 0.1394(3) 0.0447(6) Uani 1 1 d . .
C23 C 0.4677(3) 0.30735(9) 0.0884(4) 0.0545(7) Uani 1 1 d . .
H23 H 0.4710 0.3356 0.0875 0.065 Uiso 1 1 calc R U
C24 C 0.5699(4) 0.28614(10) 0.0413(4) 0.0652(9) Uani 1 1 d . .
H24 H 0.6432 0.2998 0.0108 0.078 Uiso 1 1 calc R U
C25 C 0.5651(4) 0.24327(11) 0.0387(4) 0.0686(9) Uani 1 1 d . .
H25 H 0.6326 0.2288 0.0022 0.082 Uiso 1 1 calc R U
C26 C 0.4635(4) 0.22315(9) 0.0887(4) 0.0632(9) Uani 1 1 d . .
H26 H 0.4626 0.1948 0.0866 0.076 Uiso 1 1 calc R U
C27 C 0.3564(3) 0.24422(8) 0.1450(3) 0.0485(7) Uani 1 1 d . .
C28 C 0.2429(3) 0.35497(8) 0.1662(3) 0.0454(6) Uani 1 1 d . .
H28 H 0.2321 0.3651 0.0710 0.054 Uiso 1 1 calc R U
C29 C 0.2538(3) 0.38160(8) 0.2733(3) 0.0452(7) Uani 1 1 d . .
H29 H 0.2634 0.3711 0.3678 0.054 Uiso 1 1 calc R U
C30 C 0.2525(3) 0.42631(8) 0.2599(3) 0.0386(6) Uani 1 1 d . .
C31 C 0.2127(3) 0.44719(8) 0.1242(3) 0.0423(6) Uani 1 1 d . .
H31 H 0.1853 0.4325 0.0356 0.051 Uiso 1 1 calc R U
C32 C 0.2132(3) 0.48947(8) 0.1196(3) 0.0410(6) Uani 1 1 d . .
H32 H 0.1852 0.5026 0.0278 0.049 Uiso 1 1 calc R U
C33 C 0.2549(2) 0.51278(7) 0.2494(3) 0.0354(6) Uani 1 1 d . .
C34 C 0.2944(3) 0.49163(8) 0.3843(3) 0.0413(6) Uani 1 1 d . .
H34 H 0.3228 0.5062 0.4730 0.050 Uiso 1 1 calc R U
C35 C 0.2925(3) 0.44950(8) 0.3891(3) 0.0420(6) Uani 1 1 d . .
H35 H 0.3185 0.4365 0.4810 0.050 Uiso 1 1 calc R U
C36 C 0.2537(3) 0.55805(8) 0.2447(3) 0.0404(6) Uani 1 1 d . .
C37 C 0.3348(4) 0.58116(9) 0.3640(4) 0.0649(9) Uani 1 1 d . .
H37 H 0.3917 0.5673 0.4474 0.078 Uiso 1 1 calc R U
C38 C 0.2561(4) 0.64116(9) 0.2474(5) 0.0711(10) Uani 1 1 d . .
H38 H 0.2561 0.6695 0.2475 0.085 Uiso 1 1 calc R U
C39 C 0.1736(5) 0.62175(9) 0.1246(4) 0.0687(10) Uani 1 1 d . .
H39 H 0.1188 0.6365 0.0427 0.082 Uiso 1 1 calc R U
C40 C 0.1716(4) 0.57976(9) 0.1220(4) 0.0578(8) Uani 1 1 d . .
H40 H 0.1152 0.5661 0.0381 0.069 Uiso 1 1 calc R U
N1 N 0.1239(3) -0.08907(7) 0.2388(4) 0.0617(8) Uani 1 1 d . .
N2 N 0.3372(4) 0.62204(8) 0.3682(4) 0.0839(11) Uani 1 1 d . .

loop_
_atom_site_aniso_label
_atom_site_aniso_U_11
_atom_site_aniso_U_22
_atom_site_aniso_U_33
_atom_site_aniso_U_23
_atom_site_aniso_U_13
_atom_site_aniso_U_12
C1 0.0626(19) 0.0274(13) 0.090(2) 0.0058(14) 0.0228(18) 0.0011(12)
C2 0.0501(17) 0.0405(16) 0.131(3) 0.0232(18) 0.036(2) 0.0144(13)
C3 0.0385(14) 0.0414(15) 0.098(3) 0.0136(15) 0.0210(16) -0.0011(11)
C4 0.0391(13) 0.0304(12) 0.0400(13) 0.0024(9) 0.0147(11) 0.0001(9)
C5 0.0383(13) 0.0326(13) 0.074(2) 0.0019(12) 0.0109(13) 0.0000(10)
C6 0.0544(15) 0.0284(12) 0.0429(14) -0.0005(10) 0.0232(12) -0.0021(10)
C7 0.0691(19) 0.0386(14) 0.0560(17) -0.0026(12) 0.0209(15) -0.0138(13)
C8 0.097(3) 0.0500(17) 0.0608(19) -0.0180(15) 0.0374(19) -0.0362(18)
C9 0.089(2) 0.0431(16) 0.0559(18) 0.0060(14) 0.0321(18) 0.0132(16)
C10 0.080(2) 0.0383(15) 0.073(2) 0.0041(14) 0.0323(18) 0.0109(15)
C11 0.0623(17) 0.0356(14) 0.0623(18) 0.0041(12) 0.0258(15) 0.0079(12)
C12 0.077(2) 0.0479(18) 0.069(2) 0.0006(15) 0.0189(18) 0.0023(16)
C13 0.106(3) 0.0362(16) 0.065(2) 0.0006(14) 0.030(2) 0.0017(17)
C14 0.075(2) 0.0288(13) 0.0476(16) -0.0011(11) 0.0113(14) 0.0024(12)
C15 0.0617(17) 0.0287(13) 0.0456(15) 0.0013(11) 0.0061(13) -0.0055(11)
C16 0.081(2) 0.0343(14) 0.0583(18) -0.0001(12) 0.0207(17) -0.0076(14)
C17 0.069(2) 0.0476(16) 0.068(2) 0.0035(15) 0.0209(17) -0.0128(15)
C18 0.0548(17) 0.0465(16) 0.077(2) 0.0020(15) 0.0194(16) -0.0009(13)
C19 0.0493(15) 0.0335(13) 0.0689(19) 0.0013(13) 0.0094(14) -0.0010(11)
C20 0.0484(14) 0.0275(12) 0.0490(15) -0.0015(10) 0.0032(12) -0.0018(10)
C21 0.0484(14) 0.0269(12) 0.0477(15) -0.0006(10) 0.0049(12) -0.0017(10)
C22 0.0512(15) 0.0308(13) 0.0469(15) -0.0023(11) 0.0052(12) 0.0015(11)
C23 0.0554(17) 0.0409(15) 0.0659(19) -0.0015(13) 0.0149(15) -0.0018(12)
C24 0.0630(19) 0.0560(18) 0.081(2) 0.0027(17) 0.0266(18) 0.0058(15)
C25 0.077(2) 0.0571(19) 0.077(2) 0.0036(17) 0.031(2) 0.0195(17)
C26 0.087(2) 0.0375(14) 0.066(2) 0.0008(14) 0.0226(18) 0.0179(15)
C27 0.0612(17) 0.0326(13) 0.0469(15) 0.0017(11) 0.0075(13) 0.0069(12)
C28 0.0519(15) 0.0297(13) 0.0544(16) 0.0017(11) 0.0146(13) -0.0013(11)
C29 0.0504(15) 0.0327(14) 0.0543(16) 0.0038(11) 0.0177(13) 0.0001(10)
C30 0.0351(13) 0.0306(12) 0.0528(15) 0.0005(10) 0.0167(11) 0.0003(9)
C31 0.0485(14) 0.0328(13) 0.0469(15) -0.0071(11) 0.0156(12) -0.0030(10)
C32 0.0487(14) 0.0333(13) 0.0413(14) 0.0032(10) 0.0130(11) 0.0005(10)
C33 0.0335(12) 0.0287(12) 0.0459(14) 0.0008(10) 0.0140(11) 0.0003(9)
C34 0.0464(14) 0.0350(13) 0.0416(14) -0.0028(10) 0.0112(11) 0.0002(10)
C35 0.0468(14) 0.0343(13) 0.0461(14) 0.0048(11) 0.0148(12) 0.0027(10)
C36 0.0387(13) 0.0307(13) 0.0535(16) -0.0001(11) 0.0158(12) 0.0011(9)
C37 0.071(2) 0.0354(15) 0.074(2) -0.0034(14) -0.0041(17) -0.0025(14)
C38 0.080(2) 0.0274(14) 0.101(3) 0.0021(16) 0.018(2) 0.0018(14)
C39 0.087(2) 0.0367(15) 0.077(2) 0.0119(15) 0.014(2) 0.0093(16)
C40 0.072(2) 0.0373(15) 0.0602(18) 0.0036(13) 0.0116(16) 0.0036(14)
N1 0.0486(14) 0.0342(12) 0.096(2) 0.0023(12) 0.0097(14) -0.0064(10)
N2 0.098(2) 0.0390(14) 0.098(3) -0.0091(15) 0.000(2) -0.0103(15)

loop_
_atom_type_symbol
_atom_type_description
_atom_type_scat_dispersion_real
_atom_type_scat_dispersion_imag
_atom_type_scat_source
C C 0.0181 0.0091 'International Tables Vol C Tables 4.2.6.8 and 6.1.1.4'
H H 0.0000 0.0000 'International Tables Vol C Tables 4.2.6.8 and 6.1.1.4'
N N 0.0311 0.0180 'International Tables Vol C Tables 4.2.6.8 and 6.1.1.4'

loop_
_geom_angle_atom_site_label_1
_geom_angle_atom_site_label_2
_geom_angle_atom_site_label_3
_geom_angle
N1 C1 C2 123.0(3)
N1 C1 H1 118.5
C2 C1 H1 118.5
C1 C2 C3 119.2(3)
C1 C2 H2 120.4
C3 C2 H2 120.4
C2 C3 C4 120.2(3)
C2 C3 H3 119.9
C4 C3 H3 119.9
C3 C4 C5 115.8(2)
C3 C4 C6 122.6(2)
C5 C4 C6 121.6(2)
N1 C5 C4 125.1(2)
N1 C5 H5 117.5
C4 C5 H5 117.5
C7 C6 C11 117.1(3)
C7 C6 C4 121.8(3)
C11 C6 C4 121.0(2)
C6 C7 C8 119.4(3)
C6 C7 H7 120.3
C8 C7 H7 120.3
C9 C8 C7 121.7(3)
C9 C8 H8 119.1
C7 C8 H8 119.1
C10 C9 C8 117.9(3)
C10 C9 C12 118.0(3)
C8 C9 C12 124.1(3)
C9 C10 C11 121.2(3)
C9 C10 H10 119.4
C11 C10 H10 119.4
C10 C11 C6 122.6(3)
C10 C11 H11 118.7
C6 C11 H11 118.7
C13 C12 C9 126.3(4)
C13 C12 H12 116.9
C9 C12 H12 116.9
C12 C13 C14 128.8(4)
C12 C13 H13 115.6
C14 C13 H13 115.6
C27 C14 C15 119.9(2)
C27 C14 C13 117.0(3)
C15 C14 C13 123.0(3)
C14 C15 C16 122.5(3)
C14 C15 C20 120.0(3)
C16 C15 C20 117.4(3)
C17 C16 C15 122.3(3)
C17 C16 H16 118.8
C15 C16 H16 118.8
C16 C17 C18 120.1(3)
C16 C17 H17 120.0
C18 C17 H17 120.0
C19 C18 C17 120.1(3)
C19 C18 H18 119.9
C17 C18 H18 119.9
C18 C19 C20 121.7(3)
C18 C19 H19 119.2
C20 C19 H19 119.2
C21 C20 C19 122.6(2)
C21 C20 C15 119.3(2)
C19 C20 C15 118.1(2)
C22 C21 C20 120.2(2)
C22 C21 C28 118.4(2)
C20 C21 C28 121.4(2)
C21 C22 C23 122.1(2)
C21 C22 C27 120.4(3)
C23 C22 C27 117.5(2)
C24 C23 C22 122.3(3)
C24 C23 H23 118.9
C22 C23 H23 118.9
C23 C24 C25 119.8(3)
C23 C24 H24 120.1
C25 C24 H24 120.1
C26 C25 C24 120.5(3)
C26 C25 H25 119.7
C24 C25 H25 119.7
C25 C26 C27 121.7(3)
C25 C26 H26 119.1
C27 C26 H26 119.1
C14 C27 C22 120.0(3)
C14 C27 C26 122.0(3)
C22 C27 C26 118.0(3)
C29 C28 C21 125.6(3)
C29 C28 H28 117.2
C21 C28 H28 117.2
C28 C29 C30 127.1(3)
C28 C29 H29 116.5
C30 C29 H29 116.5
C35 C30 C31 117.3(2)
C35 C30 C29 118.7(2)
C31 C30 C29 124.0(2)
C32 C31 C30 121.1(2)
C32 C31 H31 119.5
C30 C31 H31 119.5
C31 C32 C33 121.6(2)
C31 C32 H32 119.2
C33 C32 H32 119.2
C32 C33 C34 116.9(2)
C32 C33 C36 121.6(2)
C34 C33 C36 121.5(2)
C35 C34 C33 121.6(2)
C35 C34 H34 119.2
C33 C34 H34 119.2
C34 C35 C30 121.5(2)
C34 C35 H35 119.2
C30 C35 H35 119.2
C40 C36 C37 115.8(3)
C40 C36 C33 122.5(2)
C37 C36 C33 121.7(2)
N2 C37 C36 124.9(3)
N2 C37 H37 117.6
C36 C37 H37 117.6
N2 C38 C39 123.6(3)
N2 C38 H38 118.2
C39 C38 H38 118.2
C38 C39 C40 119.3(3)
C38 C39 H39 120.4
C40 C39 H39 120.4
C39 C40 C36 119.9(3)
C39 C40 H40 120.1
C36 C40 H40 120.1
C1 N1 C5 116.7(2)
C38 N2 C37 116.6(3)

loop_
_geom_bond_atom_site_label_1
_geom_bond_atom_site_label_2
_geom_bond_distance
C1 N1 1.333(4)
C1 C2 1.364(4)
C1 H1 0.9300
C2 C3 1.371(4)
C2 H2 0.9300
C3 C4 1.380(4)
C3 H3 0.9300
C4 C5 1.389(3)
C4 C6 1.485(3)
C5 N1 1.334(3)
C5 H5 0.9300
C6 C7 1.384(4)
C6 C11 1.401(4)
C7 C8 1.421(4)
C7 H7 0.9300
C8 C9 1.392(6)
C8 H8 0.9300
C9 C10 1.356(5)
C9 C12 1.489(4)
C10 C11 1.374(4)
C10 H10 0.9300
C11 H11 0.9300
C12 C13 1.267(5)
C12 H12 0.9300
C13 C14 1.476(4)
C13 H13 0.9300
C14 C27 1.408(4)
C14 C15 1.419(4)
C15 C16 1.419(4)
C15 C20 1.449(3)
C16 C17 1.353(5)
C16 H16 0.9300
C17 C18 1.416(4)
C17 H17 0.9300
C18 C19 1.357(4)
C18 H18 0.9300
C19 C20 1.422(4)
C19 H19 0.9300
C20 C21 1.414(4)
C21 C22 1.408(4)
C21 C28 1.487(3)
C22 C23 1.427(4)
C22 C27 1.433(4)
C23 C24 1.355(5)
C23 H23 0.9300
C24 C25 1.409(5)
C24 H24 0.9300
C25 C26 1.346(5)
C25 H25 0.9300
C26 C27 1.435(4)
C26 H26 0.9300
C28 C29 1.313(4)
C28 H28 0.9300
C29 C30 1.474(3)
C29 H29 0.9300
C30 C35 1.388(4)
C30 C31 1.399(4)
C31 C32 1.390(3)
C31 H31 0.9300
C32 C33 1.396(4)
C32 H32 0.9300
C33 C34 1.397(4)
C33 C36 1.488(3)
C34 C35 1.385(3)
C34 H34 0.9300
C35 H35 0.9300
C36 C40 1.385(4)
C36 C37 1.386(4)
C37 N2 1.343(4)
C37 H37 0.9300
C38 N2 1.328(5)
C38 C39 1.350(5)
C38 H38 0.9300
C39 C40 1.380(4)
C39 H39 0.9300
C40 H40 0.9300

loop_
_geom_torsion_atom_site_label_1
_geom_torsion_atom_site_label_2
_geom_torsion_atom_site_label_3
_geom_torsion_atom_site_label_4
_geom_torsion
N1 C1 C2 C3 -1.0(6)
C1 C2 C3 C4 0.6(6)
C2 C3 C4 C5 0.2(5)
C2 C3 C4 C6 -179.6(3)
C3 C4 C5 N1 -0.7(5)
C6 C4 C5 N1 179.1(3)
C3 C4 C6 C7 -21.3(4)
C5 C4 C6 C7 158.9(3)
C3 C4 C6 C11 157.4(3)
C5 C4 C6 C11 -22.3(4)
C11 C6 C7 C8 -0.7(4)
C4 C6 C7 C8 178.1(3)
C6 C7 C8 C9 -0.2(5)
C7 C8 C9 C10 1.1(5)
C7 C8 C9 C12 -178.8(3)
C8 C9 C10 C11 -1.1(5)
C12 C9 C10 C11 178.8(3)
C9 C10 C11 C6 0.2(5)
C7 C6 C11 C10 0.7(4)
C4 C6 C11 C10 -178.1(3)
C10 C9 C12 C13 -174.5(4)
C8 C9 C12 C13 5.4(6)
C9 C12 C13 C14 -178.0(3)
C12 C13 C14 C27 -133.4(4)
C12 C13 C14 C15 51.4(5)
C27 C14 C15 C16 -175.7(3)
C13 C14 C15 C16 -0.7(5)
C27 C14 C15 C20 2.3(4)
C13 C14 C15 C20 177.3(3)
C14 C15 C16 C17 -178.1(3)
C20 C15 C16 C17 3.9(5)
C15 C16 C17 C18 0.6(5)
C16 C17 C18 C19 -2.9(5)
C17 C18 C19 C20 0.6(5)
C18 C19 C20 C21 -176.7(3)
C18 C19 C20 C15 4.0(4)
C14 C15 C20 C21 -3.5(4)
C16 C15 C20 C21 174.6(3)
C14 C15 C20 C19 175.9(3)
C16 C15 C20 C19 -6.1(4)
C19 C20 C21 C22 -178.4(3)
C15 C20 C21 C22 0.9(4)
C19 C20 C21 C28 0.1(4)
C15 C20 C21 C28 179.4(2)
C20 C21 C22 C23 -176.7(3)
C28 C21 C22 C23 4.7(4)
C20 C21 C22 C27 2.8(4)
C28 C21 C22 C27 -175.7(2)
C21 C22 C23 C24 -178.1(3)
C27 C22 C23 C24 2.4(5)
C22 C23 C24 C25 1.4(5)
C23 C24 C25 C26 -2.8(6)
C24 C25 C26 C27 0.4(6)
C15 C14 C27 C22 1.4(4)
C13 C14 C27 C22 -173.9(3)
C15 C14 C27 C26 -178.4(3)
C13 C14 C27 C26 6.3(4)
C21 C22 C27 C14 -4.0(4)
C23 C22 C27 C14 175.5(3)
C21 C22 C27 C26 175.9(3)
C23 C22 C27 C26 -4.6(4)
C25 C26 C27 C14 -176.8(3)
C25 C26 C27 C22 3.3(5)
C22 C21 C28 C29 -122.9(3)
C20 C21 C28 C29 58.6(4)
C21 C28 C29 C30 179.3(2)
C28 C29 C30 C35 -168.3(3)
C28 C29 C30 C31 12.0(4)
C35 C30 C31 C32 0.0(4)
C29 C30 C31 C32 179.7(2)
C30 C31 C32 C33 0.7(4)
C31 C32 C33 C34 -0.7(4)
C31 C32 C33 C36 -179.2(2)
C32 C33 C34 C35 0.0(4)
C36 C33 C34 C35 178.6(2)
C33 C34 C35 C30 0.7(4)
C31 C30 C35 C34 -0.7(4)
C29 C30 C35 C34 179.6(2)
C32 C33 C36 C40 20.2(4)
C34 C33 C36 C40 -158.3(3)
C32 C33 C36 C37 -160.2(3)
C34 C33 C36 C37 21.4(4)
C40 C36 C37 N2 0.7(5)
C33 C36 C37 N2 -179.0(3)
N2 C38 C39 C40 0.2(6)
C38 C39 C40 C36 0.0(5)
C37 C36 C40 C39 -0.4(5)
C33 C36 C40 C39 179.3(3)
C2 C1 N1 C5 0.5(5)
C4 C5 N1 C1 0.4(5)
C39 C38 N2 C37 0.1(6)
C36 C37 N2 C38 -0.6(6)
